data_7235106
loop_
_publ_author_name
'Ayoub, Ghada'
'\<Strukil, Vjekoslav'
'F\'abi\'an, L\'aszl\'o'
'Mottillo, Cristina'
'Bao, Huizhi'
'Murata, Yasujiro'
'Moores, Audrey'
'Margeti\'c, Davor'
'Eckert-Maksi\'c, Mirjana'
'Fri\<s\<ci\'c, Tomislav'

_publ_section_title
;
 Mechanochemistryvs.solution growth: striking differences in bench
 stability of a cimetidine salt based on a synthetic method
;
_journal_issue 45
_journal_name_full CrystEngComm
_journal_page_first 7242
_journal_paper_doi 10.1039/C8CE01727A
_journal_volume 20
_journal_year 2018
_chemical_formula_moiety 'C10 H17 N6 S, C4 H3 O4'
_chemical_formula_sum 'C14 H20 N6 O4 S'
_chemical_formula_weight 368.41
_chemical_name_common 'cimetidinium fumarate'
_chemical_name_systematic 'cimetidinium fumarate polymorph 1'
_space_group_IT_number 2
_space_group_name_Hall '-P 1'
_space_group_name_H-M_alt 'P -1'
_symmetry_cell_setting triclinic
_symmetry_space_group_name_Hall '-P 1'
_symmetry_space_group_name_H-M 'P -1'
_audit_creation_date 2017-08-03T17:38
_audit_creation_method 'from EXP file using GSAS2CIF'
_audit_update_record
;
2018-08-19 deposited with the CCDC.
2018-10-24 downloaded from the CCDC.
;
_cell_angle_alpha 87.6100(33)
_cell_angle_beta 75.2582(30)
_cell_angle_gamma 76.179(5)
_cell_formula_units_Z 2
_cell_length_a 7.90643(32)
_cell_length_b 8.3568(4)
_cell_length_c 14.2156(5)
_cell_measurement_reflns_used 1012
_cell_measurement_temperature 293
_cell_measurement_theta_max 30.0
_cell_measurement_theta_min 3.22
_cell_volume 881.86(7)
_computing_publication_material GSAS
_computing_structure_refinement GSAS
_computing_structure_solution EXPO2014
_diffrn_ambient_temperature 293
_diffrn_measurement_device_type 'D2 Phaser'
_diffrn_radiation_polarisn_ratio 0.55
_diffrn_radiation_probe x-ray
_diffrn_source 'sealed X-ray tube'
_diffrn_source_target Cu
_exptl_absorpt_correction_T_max 1.00000
_exptl_absorpt_correction_T_min 1.00000
_exptl_absorpt_process_details
;   GSAS Absorption/surface roughness correction: function number 0
 No correction is applied.
;
_exptl_crystal_colour powder
_exptl_crystal_density_diffrn 1.388
_exptl_crystal_density_method 'not measured'
_exptl_crystal_description powder
_exptl_crystal_F_000 388
_exptl_crystal_recrystallization_method 'Mechanochemical synthesis by liquid-assisted grinding in presence of water'
_pd_block_id 2017-08-03T17:38|R3|L_Fabian|UNK
_pd_calc_method 'Rietveld Refinement'
_pd_char_particle_morphology 'fine powder'
_pd_instr_location ' ?'
_pd_meas_2theta_range_inc 0.01
_pd_meas_2theta_range_max 60.0
_pd_meas_2theta_range_min 4.0
_pd_meas_number_of_points 5601
_pd_phase_name 'cim-fum H2O'
_pd_prep_cool_rate 0
_pd_prep_pressure 100
_pd_prep_temperature 293
_pd_proc_2theta_range_inc 0.01
_pd_proc_2theta_range_max 60.0
_pd_proc_2theta_range_min 4.0
_pd_proc_info_datetime 2017-08-03T17:38:17
_pd_proc_info_excluded_regions ' ?'
_pd_proc_ls_background_function
;   GSAS Background function number 1 with 10 terms.
 Shifted Chebyshev function of 1st kind
      1:    38.2723     2:   -17.2687     3:    2.69286     4:   -5.60365    
      5:    8.20080     6:   -5.19617     7:  -0.263841     8:    1.03178    
      9:  -0.475935    10:  -0.448916    
;
_pd_proc_ls_peak_cutoff 0.00300
_pd_proc_ls_pref_orient_corr
;   March-Dollase
 AXIS  1 Ratio=     1.072 Frac     0.560  h= 2.000  k= 1.000  l= 2.000
 AXIS  2 Ratio=     0.953 Frac     0.440  h= 1.000  k= 1.000  l= 4.000
 Prefered orientation correction range: Min=   0.89418, Max=   1.08645
;
_pd_proc_ls_profile_function
;
 CW Profile function number 3 with  19 terms
 Pseudovoigt profile coefficients as parameterized in
 P. Thompson, D.E. Cox & J.B. Hastings (1987). J. Appl. Cryst.,20,79-83.
 Asymmetry correction of L.W. Finger, D.E. Cox & A. P. Jephcoat (1994).
 J. Appl. Cryst.,27,892-900.
 #1(GU)   =  197.376 #2(GV)   =    0.000 #3(GW)   =    2.704
 #4(GP)   =    0.000 #5(LX)   =    2.780 #6(LY)   =   13.012
 #7(S/L)  =   0.0249 #8(H/L)  =   0.0403
 #9(trns) =     0.00 #10(shft)=   1.3401
 #11(stec)=     0.00 #12(ptec)=     0.00 #13(sfec)=     0.00
 #14(L11) =    0.000 #15(L22) =    0.000 #16(L33) =    0.000
 #17(L12) =    0.000 #18(L13) =    0.000 #19(L23) =    0.000
 Peak tails are ignored  where the intensity is below 0.0030 times the peak
   Aniso. broadening axis   0.0   0.0   1.0
;
_pd_proc_ls_prof_R_factor 0.0976
_pd_proc_ls_prof_wR_expected 0.1039
_pd_proc_ls_prof_wR_factor 0.1315
_pd_proc_number_of_points 5601
_pd_spec_mounting ' ?'
_refine_ls_extinction_method none
_refine_ls_goodness_of_fit_all 1.41
_refine_ls_hydrogen_treatment mixed
_refine_ls_matrix_type full
_refine_ls_number_constraints 2
_refine_ls_number_parameters 151
_refine_ls_number_restraints 134
_refine_ls_R_Fsqd_factor 0.08581
_refine_ls_shift/su_max 0.02
_refine_ls_shift/su_mean 0.01
_refine_ls_weighting_details 1/\s(Y~obs~)^2^
_refine_ls_weighting_scheme sigma
_reflns_d_resolution_high 1.540
_reflns_d_resolution_low 13.745
_reflns_limit_h_max 5
_reflns_limit_h_min 0
_reflns_limit_k_max 5
_reflns_limit_k_min -5
_reflns_limit_l_max 9
_reflns_limit_l_min -9
_reflns_number_total 1012
_cod_data_source_file c8ce01727a2.cif
_cod_data_source_block Compound-2
_cod_depositor_comments
;
The following automatic conversions were performed:

'_geom_bond_publ_flag' value 'N' changed to 'n' according to
/home/data/users/saulius/crontab/automatic-downloads/current/RSC/lib/dictionaries/cif_core.dic
dictionary named 'cif_core.dic' version 2.4.2 from 2011-04-26 (44
times).

'_geom_angle_publ_flag' value 'N' changed to 'n' according to
/home/data/users/saulius/crontab/automatic-downloads/current/RSC/lib/dictionaries/cif_core.dic
dictionary named 'cif_core.dic' version 2.4.2 from 2011-04-26 (70
times).

Automatic conversion script
Id: cif_fix_values 5376 2017-05-30 11:51:03Z andrius 
;
_cod_original_cell_volume 881.86(6)
_cod_database_code 7235106
_gsas_exptl_extinct_corr_t_min 1.00000
_gsas_exptl_extinct_corr_t_max 1.00000

loop_
_symmetry_equiv_pos_site_id
_symmetry_equiv_pos_as_xyz
1 +x,+y,+z
-1 -x,-y,-z

loop_
_atom_site_type_symbol
_atom_site_label
_atom_site_fract_x
_atom_site_fract_y
_atom_site_fract_z
_atom_site_occupancy
_atom_site_thermal_displace_type
_atom_site_U_iso_or_equiv
_atom_site_symmetry_multiplicity
C C1 0.02583(12) 0.06706(6) 0.69891(4) 1.0 Uiso 0.0430(9) 2
N N1 -0.08051(33) 0.06200(5) 0.79152(3) 1.0 Uiso 0.0430(9) 2
H H1 -0.0814(5) -0.02301(8) 0.82528(5) 1.0 Uiso 0.0860(19) 2
C C2 -0.00443(12) 0.22886(6) 0.67268(4) 1.0 Uiso 0.0430(9) 2
N N2 -0.13212(30) 0.31551(5) 0.74984(3) 1.0 Uiso 0.0430(9) 2
H H2 -0.1737(6) 0.41807(9) 0.75589(4) 1.0 Uiso 0.0860(19) 2
C C3 -0.17053(22) 0.21339(5) 0.82191(3) 1.0 Uiso 0.0430(9) 2
H H3 -0.25119(25) 0.24344(8) 0.88391(6) 1.0 Uiso 0.0860(19) 2
C C4 0.13761(4) -0.08663(4) 0.64389(3) 1.0 Uiso 0.0430(9) 2
H H4A 0.09028(8) -0.18123(8) 0.67185(6) 1.0 Uiso 0.0860(19) 2
H H4B 0.26244(8) -0.10303(9) 0.64801(5) 1.0 Uiso 0.0860(19) 2
H H4C 0.13346(10) -0.07668(9) 0.57553(5) 1.0 Uiso 0.0860(19) 2
C C5 0.06894(5) 0.30690(5) 0.57945(3) 1.0 Uiso 0.0430(9) 2
H H5A -0.03274(8) 0.37553(10) 0.55630(5) 1.0 Uiso 0.0860(19) 2
H H5B 0.13455(9) 0.21906(9) 0.52974(5) 1.0 Uiso 0.0860(19) 2
S S1 0.22157(12) 0.43622(10) 0.59031(7) 1.0 Uiso 0.0430(9) 2
C C6 0.43809(5) 0.29890(5) 0.54299(3) 1.0 Uiso 0.0430(9) 2
H H6A 0.42143(9) 0.18726(8) 0.53422(5) 1.0 Uiso 0.0860(19) 2
H H6B 0.49471(8) 0.33699(9) 0.47836(6) 1.0 Uiso 0.0860(19) 2
C C7 0.56302(5) 0.28971(4) 0.60943(3) 1.0 Uiso 0.0430(9) 2
H H7A 0.68286(7) 0.22021(10) 0.57770(6) 1.0 Uiso 0.0860(19) 2
H H7B 0.57774(9) 0.40190(8) 0.61904(5) 1.0 Uiso 0.0860(19) 2
N N3 0.49583(10) 0.22174(5) 0.70423(3) 1.0 Uiso 0.0430(9) 2
H H4 0.4375(4) 0.28918(8) 0.75075(5) 1.0 Uiso 0.0860(19) 2
C C8 0.54040(27) 0.05904(6) 0.72244(4) 1.0 Uiso 0.0430(9) 2
N N4 0.47263(11) 0.00503(5) 0.80938(3) 1.0 Uiso 0.0430(9) 2
H H5 0.5087(4) -0.09332(9) 0.82170(4) 1.0 Uiso 0.0860(19) 2
C C9 0.34673(4) 0.10702(4) 0.88802(3) 1.0 Uiso 0.0430(9) 2
H H9A 0.22538(8) 0.09251(9) 0.89303(5) 1.0 Uiso 0.0860(19) 2
H H9B 0.34886(9) 0.22296(8) 0.87553(5) 1.0 Uiso 0.0860(19) 2
H H9C 0.38029(10) 0.07483(9) 0.94917(5) 1.0 Uiso 0.0860(19) 2
N N5 0.64805(19) -0.04013(12) 0.64797(5) 1.0 Uiso 0.0430(9) 2
C C10 0.69656(10) -0.19885(34) 0.66157(7) 1.0 Uiso 0.0430(9) 2
N N6 0.75722(17) -0.3377(5) 0.67014(25) 1.0 Uiso 0.0430(9) 2
O O1 0.42825(9) 0.4692(5) 0.86422(31) 1.0 Uiso 0.0442(17) 2
O O2 0.44000(8) 0.70511(7) 0.92375(9) 1.0 Uiso 0.0442(17) 2
H H6 0.55144(8) 0.66491(12) 0.90759(15) 1.0 Uiso 0.0884(34) 2
C C11 0.35810(6) 0.60805(7) 0.89376(11) 1.0 Uiso 0.0442(17) 2
C C12 0.16840(5) 0.68805(5) 0.89666(13) 1.0 Uiso 0.0442(17) 2
H H12 0.12460(8) 0.80261(10) 0.91195(26) 1.0 Uiso 0.0884(34) 2
C C13 0.05815(6) 0.60275(5) 0.88160(19) 1.0 Uiso 0.0442(17) 2
H H13 0.10385(8) 0.48748(10) 0.8699(4) 1.0 Uiso 0.0884(34) 2
C C14 -0.13716(7) 0.67205(7) 0.88715(32) 1.0 Uiso 0.0442(17) 2
O O3 -0.19728(11) 0.8231(4) 0.8908(6) 1.0 Uiso 0.0442(17) 2
O O4 -0.22985(21) 0.56690(14) 0.8904(6) 1.0 Uiso 0.0442(17) 2

loop_
_atom_type_symbol
_atom_type_number_in_cell
_atom_type_scat_dispersion_real
_atom_type_scat_dispersion_imag
_atom_type_scat_Cromer_Mann_a1
_atom_type_scat_Cromer_Mann_a2
_atom_type_scat_Cromer_Mann_a3
_atom_type_scat_Cromer_Mann_a4
_atom_type_scat_Cromer_Mann_b1
_atom_type_scat_Cromer_Mann_b2
_atom_type_scat_Cromer_Mann_b3
_atom_type_scat_Cromer_Mann_b4
_atom_type_scat_Cromer_Mann_c
_atom_type_scat_source
C 28.0 0.000 0.000 2.31000 20.8439 1.02000 10.2075 1.58860 0.56870 0.86500 51.6512 0.21560 International_Tables_Vol_C
N 12.0 0.000 0.000 12.2126 0.00570 3.13220 9.89330 2.01250 28.9975 1.16630 0.58260 -11.529 International_Tables_Vol_C
H 40.0 0.000 0.000 0.49300 10.5109 0.32291 26.1257 0.14019 3.14236 0.04081 57.7997 0.00304 International_Tables_Vol_C
S 2.0 0.000 0.000 6.90530 1.46790 5.20340 22.2151 1.43790 0.25360 1.58630 56.1720 0.86690 International_Tables_Vol_C
O 8.0 0.000 0.000 3.04850 13.2771 2.28680 5.70110 1.54630 0.32390 0.86700 32.9089 0.25080 International_Tables_Vol_C

loop_
_diffrn_radiation_wavelength
_diffrn_radiation_wavelength_wt
_diffrn_radiation_type
_diffrn_radiation_wavelength_id
1.540600 1.000 'Cu K\a~1~' 1
1.544400 0.500 'Cu K\a~2~' 2

loop_
_geom_angle_atom_site_label_1
_geom_angle_atom_site_label_2
_geom_angle_atom_site_label_3
_geom_angle
_geom_angle_site_symmetry_1
_geom_angle_site_symmetry_3
_geom_angle_publ_flag
N1 C1 C2 106.72(5) 1_555 1_555 n
N1 C1 C4 121.56(4) 1_555 1_555 n
C2 C1 C4 131.61(5) 1_555 1_555 n
C1 N1 H1 125.15(16) 1_555 1_555 n
C1 N1 C3 109.40(5) 1_555 1_555 n
H1 N1 C3 125.26(14) 1_555 1_555 n
C1 C2 N2 106.12(5) 1_555 1_555 n
C1 C2 C5 130.46(5) 1_555 1_555 n
N2 C2 C5 123.31(4) 1_555 1_555 n
C2 N2 H2 127.86(15) 1_555 1_555 n
C2 N2 C3 109.46(6) 1_555 1_555 n
H2 N2 C3 122.34(13) 1_555 1_555 n
N1 C3 N2 108.16(7) 1_555 1_555 n
N1 C3 H3 125.94(7) 1_555 1_555 n
N2 C3 H3 125.88(7) 1_555 1_555 n
C1 C4 H4A 109.53(5) 1_555 1_555 n
C1 C4 H4B 109.50(6) 1_555 1_555 n
C1 C4 H4C 109.52(5) 1_555 1_555 n
H4A C4 H4B 109.55(6) 1_555 1_555 n
H4A C4 H4C 109.34(7) 1_555 1_555 n
H4B C4 H4C 109.39(6) 1_555 1_555 n
C2 C5 H5A 108.90(6) 1_555 1_555 n
C2 C5 H5B 108.90(6) 1_555 1_555 n
C2 C5 S1 113.55(5) 1_555 1_555 n
H5A C5 H5B 107.74(7) 1_555 1_555 n
H5A C5 S1 108.80(6) 1_555 1_555 n
H5B C5 S1 108.81(6) 1_555 1_555 n
C5 S1 C6 101.43(4) 1_555 1_555 n
S1 C6 H6A 109.13(5) 1_555 1_555 n
S1 C6 H6B 109.16(5) 1_555 1_555 n
S1 C6 C7 112.38(4) 1_555 1_555 n
H6A C6 H6B 107.86(7) 1_555 1_555 n
H6A C6 C7 109.15(5) 1_555 1_555 n
H6B C6 C7 109.06(5) 1_555 1_555 n
C6 C7 H7A 109.14(6) 1_555 1_555 n
C6 C7 H7B 108.99(5) 1_555 1_555 n
C6 C7 N3 112.57(4) 1_555 1_555 n
H7A C7 H7B 107.88(7) 1_555 1_555 n
H7A C7 N3 109.05(6) 1_555 1_555 n
H7B C7 N3 109.11(5) 1_555 1_555 n
C7 N3 H4 117.66(7) 1_555 1_555 n
C7 N3 C8 122.50(5) 1_555 1_555 n
H4 N3 C8 119.40(6) 1_555 1_555 n
N3 C8 N4 119.52(7) 1_555 1_555 n
N3 C8 N5 116.76(6) 1_555 1_555 n
N4 C8 N5 123.68(5) 1_555 1_555 n
C8 N4 H5 118.82(11) 1_555 1_555 n
C8 N4 C9 124.74(4) 1_555 1_555 n
H5 N4 C9 116.33(9) 1_555 1_555 n
N4 C9 H9A 109.48(6) 1_555 1_555 n
N4 C9 H9B 109.53(5) 1_555 1_555 n
N4 C9 H9C 109.43(5) 1_555 1_555 n
H9A C9 H9B 109.53(6) 1_555 1_555 n
H9A C9 H9C 109.35(7) 1_555 1_555 n
H9B C9 H9C 109.50(7) 1_555 1_555 n
C8 N5 C10 119.42(7) 1_555 1_555 n
N5 C10 N6 173.07(15) 1_555 1_555 n
H6 O2 C11 109.50(11) 1_555 1_555 n
O1 C11 O2 124.26(11) 1_555 1_555 n
O1 C11 C12 122.97(13) 1_555 1_555 n
O2 C11 C12 112.74(6) 1_555 1_555 n
C11 C12 H12 119.42(11) 1_555 1_555 n
C11 C12 C13 121.15(4) 1_555 1_555 n
H12 C12 C13 119.39(9) 1_555 1_555 n
C12 C13 H13 117.60(13) 1_555 1_555 n
C12 C13 C14 124.73(7) 1_555 1_555 n
H13 C13 C14 117.58(12) 1_555 1_555 n
C13 C14 O3 119.56(13) 1_555 1_555 n
C13 C14 O4 115.49(9) 1_555 1_555 n
O3 C14 O4 124.92(14) 1_555 1_555 n

loop_
_geom_bond_atom_site_label_1
_geom_bond_atom_site_label_2
_geom_bond_distance
_geom_bond_site_symmetry_2
_geom_bond_publ_flag
C1 N1 1.3751(12) 1_555 n
C1 C2 1.3687(7) 1_555 n
C1 C4 1.4940(6) 1_555 n
N1 H1 0.8410(8) 1_555 n
N1 C3 1.3239(9) 1_555 n
C2 N2 1.3784(11) 1_555 n
C2 C5 1.4952(7) 1_555 n
N2 H2 0.8410(10) 1_555 n
N2 C3 1.3277(8) 1_555 n
C3 H3 0.9500(12) 1_555 n
C4 H4A 0.9810(8) 1_555 n
C4 H4B 0.9800(7) 1_555 n
C4 H4C 0.9800(8) 1_555 n
C5 H5A 0.9910(8) 1_555 n
C5 H5B 0.9910(8) 1_555 n
C5 S1 1.8384(11) 1_555 n
S1 C6 1.7999(9) 1_555 n
C6 H6A 0.9900(8) 1_555 n
C6 H6B 0.9900(8) 1_555 n
C6 C7 1.5186(6) 1_555 n
C7 H7A 0.9900(6) 1_555 n
C7 H7B 0.9910(8) 1_555 n
C7 N3 1.4619(6) 1_555 n
N3 H4 0.8480(9) 1_555 n
N3 C8 1.3520(7) 1_555 n
C8 N4 1.3231(9) 1_555 n
C8 N5 1.3451(11) 1_555 n
N4 H5 0.8300(9) 1_555 n
N4 C9 1.4404(6) 1_555 n
C9 H9A 0.9800(8) 1_555 n
C9 H9B 0.9810(8) 1_555 n
C9 H9C 0.9810(8) 1_555 n
N5 C10 1.3104(28) 1_555 n
C10 N6 1.159(4) 1_555 n
O1 C11 1.202(4) 1_555 n
O2 H6 0.8390(8) 1_555 n
O2 C11 1.2959(12) 1_555 n
C11 C12 1.4798(8) 1_555 n
C12 H12 0.9510(10) 1_555 n
C12 C13 1.3109(13) 1_555 n
C13 H13 0.9500(10) 1_555 n
C13 C14 1.4969(12) 1_555 n
C14 O3 1.2366(34) 1_555 n
C14 O4 1.2642(22) 1_555 n
